data_4300955
loop_
_publ_author_name
'Zdenek Spichal'
'Marek Necas'
'Jiri Pinkas'

_publ_section_title
;

From Parquets to Bricks: A Series of Lanthanide Coordination Polymers

with Bis(diphenylphosphino)ethane Dioxide

;
_journal_name_full 'Inorganic Chemistry'
_journal_page_first 2074
_journal_page_last 2080
_journal_paper_doi 10.1021/ic048826f
_journal_volume 44
_journal_year 2005
_chemical_formula_sum 'C42 H36 Cl3 N3 Nd O12 P3'
_chemical_formula_weight 1118.24
_chemical_name_systematic
; 

 ? 

;
_space_group_IT_number 2
_symmetry_cell_setting triclinic
_symmetry_space_group_name_Hall '-P 1'
_symmetry_space_group_name_H-M 'P -1'
_atom_sites_solution_hydrogens geom
_atom_sites_solution_primary direct
_atom_sites_solution_secondary difmap
_audit_creation_method SHELXL-97
_cell_angle_alpha 114.953(6)
_cell_angle_beta 90.156(5)
_cell_angle_gamma 109.306(5)
_cell_formula_units_Z 2
_cell_length_a 12.1134(7)
_cell_length_b 15.0148(9)
_cell_length_c 15.6454(9)
_cell_measurement_temperature 120(2)
_cell_volume 2401.0(3)
_computing_structure_refinement 'SHELXL-97 (Sheldrick, 1997)'
_computing_structure_solution 'SHELXS-97 (Sheldrick, 1990)'
_diffrn_ambient_temperature 120(2)
_diffrn_measured_fraction_theta_full 0.997
_diffrn_measured_fraction_theta_max 0.997
_diffrn_radiation_monochromator graphite
_diffrn_radiation_source 'fine-focus sealed tube'
_diffrn_radiation_type MoK\a
_diffrn_radiation_wavelength 0.71073
_diffrn_reflns_av_R_equivalents 0.0218
_diffrn_reflns_av_sigmaI/netI 0.0257
_diffrn_reflns_limit_h_max 14
_diffrn_reflns_limit_h_min -14
_diffrn_reflns_limit_k_max 17
_diffrn_reflns_limit_k_min -15
_diffrn_reflns_limit_l_max 18
_diffrn_reflns_limit_l_min -18
_diffrn_reflns_number 29172
_diffrn_reflns_theta_full 25.00
_diffrn_reflns_theta_max 25.00
_diffrn_reflns_theta_min 3.06
_exptl_absorpt_coefficient_mu 1.409
_exptl_absorpt_correction_T_max 0.8164
_exptl_absorpt_correction_T_min 0.6772
_exptl_crystal_density_diffrn 1.547
_exptl_crystal_density_method 'not measured'
_exptl_crystal_F_000 1122
_exptl_crystal_size_max 0.30
_exptl_crystal_size_mid 0.20
_exptl_crystal_size_min 0.15
_refine_diff_density_max 0.898
_refine_diff_density_min -0.606
_refine_diff_density_rms 0.075
_refine_ls_extinction_method none
_refine_ls_goodness_of_fit_ref 1.041
_refine_ls_hydrogen_treatment mixed
_refine_ls_matrix_type full
_refine_ls_number_parameters 614
_refine_ls_number_reflns 8458
_refine_ls_number_restraints 22
_refine_ls_restrained_S_all 1.049
_refine_ls_R_factor_all 0.0303
_refine_ls_R_factor_gt 0.0266
_refine_ls_shift/su_max 2.988
_refine_ls_shift/su_mean 0.091
_refine_ls_structure_factor_coef Fsqd
_refine_ls_weighting_details 'calc w=1/[\s^2^(Fo^2^)+(0.0408P)^2^+1.9709P] where P=(Fo^2^+2Fc^2^)/3'
_refine_ls_weighting_scheme calc
_refine_ls_wR_factor_gt 0.0688
_refine_ls_wR_factor_ref 0.0705
_reflns_number_gt 7628
_reflns_number_total 8458
_reflns_threshold_expression >2sigma(I)
_cod_data_source_file ic048826fsi20040825_065511_10.cif
_cod_data_source_block 2b
_cod_depositor_comments
;
The following automatic conversions were performed:
'_symmetry_cell_setting' value 'Triclinic' changed to 'triclinic'
according to '/home/saulius/struct/CIF-dictionaries/cif_core.dic'
dictionary named 'cif_core.dic' version 2.4.1 from 2010-06-29.

Automatic conversion script
Id: cif_fix_enum 1527 2010-12-29 10:47:43Z saulius 
;
_cod_original_cell_volume 2401.0(2)
_cod_database_code 4300955

loop_
_symmetry_equiv_pos_as_xyz
'x, y, z'
'-x, -y, -z'

loop_
_atom_site_label
_atom_site_type_symbol
_atom_site_fract_x
_atom_site_fract_y
_atom_site_fract_z
_atom_site_U_iso_or_equiv
_atom_site_adp_type
_atom_site_occupancy
_atom_site_symmetry_multiplicity
_atom_site_calc_flag
_atom_site_refinement_flags
_atom_site_disorder_assembly
_atom_site_disorder_group
Nd1 Nd -0.078153(12) 0.804628(11) 0.669960(9) 0.01522(6) Uani 1 1 d . . .
P1 P 0.10122(6) 1.05038(5) 0.64251(5) 0.01540(15) Uani 1 1 d . . .
P2 P 0.13382(6) 0.66176(5) 0.55629(5) 0.01563(15) Uani 1 1 d . . .
P3 P 0.10547(6) 0.90644(6) 0.91779(5) 0.01737(15) Uani 1 1 d . . .
O1 O 0.06042(16) 0.94948(14) 0.65306(13) 0.0196(4) Uani 1 1 d . . .
O2 O 0.05897(17) 0.72263(15) 0.61081(13) 0.0217(4) Uani 1 1 d . . .
O3 O 0.04090(17) 0.86438(15) 0.81797(13) 0.0219(4) Uani 1 1 d . . .
O11 O -0.13989(19) 0.64985(16) 0.71264(14) 0.0275(5) Uani 1 1 d . . .
O12 O -0.23868(19) 0.75353(18) 0.76315(15) 0.0314(5) Uani 1 1 d . . .
O13 O -0.2509(2) 0.6416(2) 0.82094(18) 0.0512(7) Uani 1 1 d . . .
O21 O -0.22291(17) 0.63777(15) 0.53281(13) 0.0240(4) Uani 1 1 d . . .
O22 O -0.10805(17) 0.75102(15) 0.48872(13) 0.0212(4) Uani 1 1 d . . .
O23 O -0.2253(2) 0.59544(18) 0.38086(15) 0.0442(6) Uani 1 1 d . . .
O31 O -0.22269(18) 0.87794(16) 0.63080(14) 0.0279(5) Uani 1 1 d . . .
O32 O -0.13184(18) 0.96555(16) 0.77754(14) 0.0269(5) Uani 1 1 d . . .
O33 O -0.2474(2) 1.02374(17) 0.72550(16) 0.0350(5) Uani 1 1 d . . .
N10 N -0.2117(2) 0.6799(2) 0.76701(17) 0.0294(6) Uani 1 1 d . . .
N20 N -0.1870(2) 0.65921(18) 0.46456(16) 0.0226(5) Uani 1 1 d . . .
N30 N -0.2023(2) 0.95795(18) 0.71217(17) 0.0217(5) Uani 1 1 d . . .
C1 C 0.0032(2) 1.0440(2) 0.55031(18) 0.0175(6) Uani 1 1 d . . .
H1A H -0.0774 1.0314 0.5671 0.021 Uiso 1 1 calc R . .
H1B H 0.0314 1.1129 0.5484 0.021 Uiso 1 1 calc R . .
C2 C 0.0636(2) 0.5238(2) 0.5274(2) 0.0208(6) Uani 1 1 d . . .
H2A H 0.1111 0.4844 0.4881 0.025 Uiso 1 1 calc R . .
H2B H 0.0614 0.5159 0.5872 0.025 Uiso 1 1 calc R . .
C3 C 0.0196(3) 0.9591(2) 1.00648(19) 0.0232(6) Uani 1 1 d . . .
H3A H -0.0517 0.9004 1.0028 0.028 Uiso 1 1 calc R . .
H3B H 0.0675 0.9926 1.0708 0.028 Uiso 1 1 calc R . .
C1A C 0.2497(2) 1.0776(2) 0.61460(19) 0.0187(6) Uani 1 1 d . . .
C2A C 0.2965(3) 1.1474(3) 0.5756(2) 0.0297(7) Uani 1 1 d . . .
H2AA H 0.2484 1.1787 0.5596 0.036 Uiso 1 1 calc R . .
C3A C 0.4127(3) 1.1714(3) 0.5600(3) 0.0374(8) Uani 1 1 d . . .
H3AA H 0.4439 1.2184 0.5326 0.045 Uiso 1 1 calc R . .
C4A C 0.4840(3) 1.1269(3) 0.5842(2) 0.0356(8) Uani 1 1 d . . .
H4AA H 0.5641 1.1442 0.5742 0.043 Uiso 1 1 calc R . .
C5A C 0.4388(3) 1.0577(3) 0.6227(2) 0.0359(8) Uani 1 1 d . . .
H5AA H 0.4878 1.0273 0.6390 0.043 Uiso 1 1 calc R . .
C6A C 0.3213(3) 1.0320(3) 0.6379(2) 0.0284(7) Uani 1 1 d . . .
H6AA H 0.2902 0.9838 0.6640 0.034 Uiso 1 1 calc R . .
C1B C 0.1094(2) 1.1634(2) 0.75288(19) 0.0188(6) Uani 1 1 d . . .
C2B C 0.1491(3) 1.1678(3) 0.8381(2) 0.0358(8) Uani 1 1 d . . .
H2BA H 0.1674 1.1107 0.8374 0.043 Uiso 1 1 calc R . .
C3B C 0.1627(3) 1.2547(3) 0.9246(2) 0.0368(8) Uani 1 1 d . . .
H3BA H 0.1916 1.2575 0.9825 0.044 Uiso 1 1 calc R . .
C4B C 0.1342(3) 1.3364(3) 0.9264(2) 0.0392(9) Uani 1 1 d . . .
H4BA H 0.1420 1.3954 0.9855 0.047 Uiso 1 1 calc R . .
C5B C 0.0944(5) 1.3327(3) 0.8421(3) 0.0651(14) Uani 1 1 d . . .
H5BA H 0.0742 1.3892 0.8434 0.078 Uiso 1 1 calc R . .
C6B C 0.0834(4) 1.2468(3) 0.7544(3) 0.0479(10) Uani 1 1 d . . .
H6BA H 0.0581 1.2458 0.6964 0.057 Uiso 1 1 calc R . .
C1C C 0.2783(2) 0.7097(2) 0.62551(19) 0.0208(6) Uani 1 1 d . . .
C2C C 0.3748(3) 0.7810(3) 0.6123(2) 0.0330(8) Uani 1 1 d . . .
H2CA H 0.3661 0.8007 0.5631 0.040 Uiso 1 1 calc R . .
C3C C 0.4844(3) 0.8241(3) 0.6702(3) 0.0434(9) Uani 1 1 d . . .
H3CA H 0.5500 0.8729 0.6603 0.052 Uiso 1 1 calc R . .
C4C C 0.4981(3) 0.7964(3) 0.7416(3) 0.0456(9) Uani 1 1 d . . .
H4CA H 0.5729 0.8260 0.7813 0.055 Uiso 1 1 calc R . .
C5C C 0.4019(4) 0.7249(3) 0.7555(3) 0.0573(12) Uani 1 1 d . . .
H5CA H 0.4113 0.7055 0.8047 0.069 Uiso 1 1 calc R . .
C6C C 0.2922(3) 0.6817(3) 0.6981(3) 0.0423(9) Uani 1 1 d . . .
H6CA H 0.2267 0.6331 0.7083 0.051 Uiso 1 1 calc R . .
C1D C 0.1557(2) 0.6732(2) 0.44689(19) 0.0199(6) Uani 1 1 d . . .
C2D C 0.1577(3) 0.7647(3) 0.4430(2) 0.0278(7) Uani 1 1 d . . .
H2DA H 0.1425 0.8181 0.4961 0.033 Uiso 1 1 calc R . .
C3D C 0.1818(3) 0.7777(3) 0.3614(3) 0.0441(9) Uani 1 1 d . . .
H3DA H 0.1853 0.8408 0.3593 0.053 Uiso 1 1 calc R . .
C4D C 0.2008(4) 0.6991(4) 0.2833(3) 0.0518(11) Uani 1 1 d . . .
H4DA H 0.2162 0.7081 0.2274 0.062 Uiso 1 1 calc R . .
C5D C 0.1977(3) 0.6075(3) 0.2856(2) 0.0477(10) Uani 1 1 d . . .
H5DA H 0.2099 0.5535 0.2312 0.057 Uiso 1 1 calc R . .
C6D C 0.1766(3) 0.5944(3) 0.3679(2) 0.0319(8) Uani 1 1 d . . .
H6DA H 0.1764 0.5322 0.3703 0.038 Uiso 1 1 calc R . .
C1E C 0.1291(3) 0.8043(2) 0.9387(2) 0.0226(6) Uani 1 1 d . . .
C2E C 0.0831(3) 0.6999(3) 0.8698(3) 0.0408(9) Uani 1 1 d . . .
H2EA H 0.0399 0.6814 0.8103 0.049 Uiso 1 1 calc R . .
C3E C 0.1006(4) 0.6228(3) 0.8884(3) 0.0548(11) Uani 1 1 d . . .
H3EA H 0.0691 0.5513 0.8412 0.066 Uiso 1 1 calc R . .
C4E C 0.1631(3) 0.6483(3) 0.9744(3) 0.0450(9) Uani 1 1 d . . .
H4EA H 0.1756 0.5947 0.9859 0.054 Uiso 1 1 calc R . .
C5E C 0.2075(3) 0.7520(3) 1.0442(3) 0.0399(8) Uani 1 1 d . . .
H5EA H 0.2494 0.7698 1.1040 0.048 Uiso 1 1 calc R . .
C6E C 0.1906(3) 0.8300(3) 1.0263(2) 0.0319(7) Uani 1 1 d . . .
H6EA H 0.2211 0.9012 1.0741 0.038 Uiso 1 1 calc R . .
C1F C 0.2481(3) 1.0080(2) 0.9388(2) 0.0212(6) Uani 1 1 d . . .
C2F C 0.3216(3) 0.9874(3) 0.8699(2) 0.0375(8) Uani 1 1 d . . .
H2FA H 0.2973 0.9207 0.8152 0.045 Uiso 1 1 calc R . .
C3F C 0.4306(3) 1.0652(3) 0.8818(3) 0.0533(11) Uani 1 1 d . . .
H3FA H 0.4818 1.0511 0.8361 0.064 Uiso 1 1 calc R . .
C4F C 0.4647(3) 1.1641(3) 0.9610(3) 0.0519(11) Uani 1 1 d . . .
H4FA H 0.5383 1.2178 0.9684 0.062 Uiso 1 1 calc R . .
C5F C 0.3916(3) 1.1839(3) 1.0286(3) 0.0423(9) Uani 1 1 d . . .
H5FA H 0.4150 1.2514 1.0823 0.051 Uiso 1 1 calc R . .
C6F C 0.2845(3) 1.1063(2) 1.0188(2) 0.0309(7) Uani 1 1 d . . .
H6FA H 0.2357 1.1198 1.0665 0.037 Uiso 1 1 calc R . .
C100 C -0.4976(4) 0.5286(3) 0.5520(3) 0.0634(13) Uani 1 1 d . . .
Cl10 Cl -0.43970(11) 0.45440(11) 0.59888(11) 0.0794(4) Uani 1 1 d . . .
C200 C -0.434(2) 0.5628(17) 0.1967(16) 0.141(11) Uani 0.495(6) 1 d PDU A 1
Cl20 Cl -0.3670(3) 0.46466(18) 0.1498(2) 0.0601(9) Uani 0.495(6) 1 d PDU A 1
C300 C -0.5190(15) 0.5469(14) 0.1335(9) 0.112(7) Uani 0.495(6) 1 d PDU A 1
Cl30 Cl -0.5627(4) 0.6598(3) 0.1564(3) 0.0807(13) Uani 0.495(6) 1 d PDU A 1
C201 C -0.4052(10) 0.5902(8) 0.1903(9) 0.072(3) Uani 0.505(6) 1 d PDU A 2
C301 C -0.5032(19) 0.6076(16) 0.1995(7) 0.200(11) Uani 0.505(6) 1 d PDU A 2
Cl21 Cl -0.4108(3) 0.46505(19) 0.1062(3) 0.0623(10) Uani 0.505(6) 1 d PDU A 2
Cl31 Cl -0.5899(2) 0.5964(3) 0.1016(2) 0.0572(10) Uani 0.505(6) 1 d PDU A 2

loop_
_atom_site_aniso_label
_atom_site_aniso_U_11
_atom_site_aniso_U_22
_atom_site_aniso_U_33
_atom_site_aniso_U_23
_atom_site_aniso_U_13
_atom_site_aniso_U_12
Nd1 0.01643(8) 0.01332(8) 0.01318(8) 0.00402(6) 0.00098(5) 0.00474(6)
P1 0.0160(3) 0.0127(3) 0.0144(3) 0.0050(3) -0.0006(3) 0.0030(3)
P2 0.0161(3) 0.0134(3) 0.0163(3) 0.0058(3) 0.0022(3) 0.0051(3)
P3 0.0213(4) 0.0186(4) 0.0136(3) 0.0061(3) 0.0020(3) 0.0104(3)
O1 0.0211(10) 0.0166(10) 0.0180(9) 0.0075(8) -0.0010(8) 0.0036(8)
O2 0.0246(10) 0.0213(10) 0.0194(10) 0.0071(8) 0.0043(8) 0.0111(8)
O3 0.0256(10) 0.0222(10) 0.0163(9) 0.0058(8) -0.0004(8) 0.0107(8)
O11 0.0328(12) 0.0210(11) 0.0253(11) 0.0096(9) 0.0039(9) 0.0069(9)
O12 0.0314(12) 0.0353(13) 0.0323(12) 0.0174(10) 0.0127(10) 0.0149(10)
O13 0.0648(18) 0.0525(16) 0.0413(14) 0.0355(13) 0.0185(13) 0.0080(14)
O21 0.0252(11) 0.0219(10) 0.0194(10) 0.0096(8) 0.0004(8) 0.0018(8)
O22 0.0230(10) 0.0178(10) 0.0187(10) 0.0082(8) 0.0000(8) 0.0027(8)
O23 0.0631(17) 0.0288(12) 0.0162(11) 0.0019(10) -0.0102(11) -0.0012(11)
O31 0.0292(11) 0.0310(12) 0.0179(10) 0.0029(9) -0.0027(8) 0.0152(9)
O32 0.0302(11) 0.0284(11) 0.0178(10) 0.0029(9) -0.0053(9) 0.0154(9)
O33 0.0359(13) 0.0282(12) 0.0431(13) 0.0119(10) 0.0004(10) 0.0198(10)
N10 0.0312(14) 0.0287(14) 0.0212(13) 0.0125(11) 0.0033(11) 0.0007(12)
N20 0.0249(13) 0.0204(13) 0.0173(12) 0.0052(10) -0.0035(10) 0.0062(10)
N30 0.0186(12) 0.0194(12) 0.0256(13) 0.0084(10) 0.0038(10) 0.0074(10)
C1 0.0192(14) 0.0159(14) 0.0161(14) 0.0069(12) -0.0003(11) 0.0054(11)
C2 0.0194(15) 0.0161(14) 0.0271(15) 0.0109(12) 0.0009(12) 0.0051(11)
C3 0.0309(16) 0.0314(16) 0.0167(14) 0.0129(12) 0.0074(12) 0.0196(13)
C1A 0.0187(14) 0.0166(14) 0.0160(13) 0.0042(11) 0.0002(11) 0.0048(11)
C2A 0.0257(16) 0.0352(18) 0.0355(17) 0.0223(15) 0.0073(14) 0.0114(14)
C3A 0.0285(18) 0.045(2) 0.045(2) 0.0284(17) 0.0122(15) 0.0087(15)
C4A 0.0220(16) 0.045(2) 0.0360(18) 0.0162(16) 0.0099(14) 0.0101(15)
C5A 0.0267(17) 0.047(2) 0.042(2) 0.0219(17) 0.0070(15) 0.0211(16)
C6A 0.0284(16) 0.0317(17) 0.0295(16) 0.0163(14) 0.0059(13) 0.0127(14)
C1B 0.0173(13) 0.0145(13) 0.0184(14) 0.0041(11) 0.0008(11) 0.0029(11)
C2B 0.063(2) 0.0235(17) 0.0217(16) 0.0098(13) 0.0026(15) 0.0171(16)
C3B 0.059(2) 0.0257(17) 0.0183(15) 0.0074(13) 0.0031(15) 0.0103(16)
C4B 0.045(2) 0.0265(18) 0.0269(17) -0.0050(14) -0.0020(15) 0.0127(15)
C5B 0.106(4) 0.037(2) 0.040(2) -0.0092(18) -0.025(2) 0.047(2)
C6B 0.076(3) 0.0315(19) 0.0272(18) -0.0033(15) -0.0201(18) 0.0309(19)
C1C 0.0210(14) 0.0189(14) 0.0186(14) 0.0038(11) 0.0003(11) 0.0087(12)
C2C 0.0223(16) 0.046(2) 0.0325(17) 0.0238(16) -0.0004(13) 0.0060(14)
C3C 0.0211(17) 0.057(2) 0.045(2) 0.0259(19) -0.0010(15) 0.0012(16)
C4C 0.0292(19) 0.053(2) 0.043(2) 0.0158(18) -0.0134(16) 0.0092(17)
C5C 0.051(2) 0.063(3) 0.054(2) 0.039(2) -0.023(2) 0.000(2)
C6C 0.037(2) 0.043(2) 0.042(2) 0.0257(17) -0.0103(16) -0.0010(16)
C1D 0.0165(13) 0.0201(14) 0.0199(14) 0.0074(11) 0.0022(11) 0.0050(11)
C2D 0.0254(16) 0.0346(18) 0.0348(17) 0.0212(15) 0.0103(13) 0.0169(14)
C3D 0.043(2) 0.069(3) 0.060(2) 0.054(2) 0.0260(19) 0.035(2)
C4D 0.049(2) 0.092(3) 0.040(2) 0.047(2) 0.0195(18) 0.033(2)
C5D 0.049(2) 0.062(3) 0.0217(17) 0.0100(17) 0.0137(16) 0.0194(19)
C6D 0.0362(18) 0.0281(17) 0.0248(16) 0.0072(13) 0.0087(14) 0.0099(14)
C1E 0.0230(15) 0.0261(16) 0.0235(15) 0.0127(12) 0.0055(12) 0.0127(12)
C2E 0.054(2) 0.0300(19) 0.0343(19) 0.0075(15) -0.0100(16) 0.0201(17)
C3E 0.071(3) 0.028(2) 0.061(3) 0.0122(18) -0.014(2) 0.0228(19)
C4E 0.051(2) 0.041(2) 0.063(3) 0.035(2) 0.010(2) 0.0264(18)
C5E 0.047(2) 0.050(2) 0.0373(19) 0.0275(17) 0.0035(16) 0.0249(18)
C6E 0.0415(19) 0.0334(18) 0.0257(16) 0.0135(14) 0.0016(14) 0.0193(15)
C1F 0.0229(15) 0.0220(15) 0.0195(14) 0.0102(12) -0.0016(11) 0.0081(12)
C2F 0.0344(18) 0.0354(19) 0.0330(18) 0.0106(15) 0.0089(15) 0.0075(15)
C3F 0.039(2) 0.060(3) 0.049(2) 0.024(2) 0.0150(18) 0.0050(19)
C4F 0.033(2) 0.047(2) 0.062(3) 0.029(2) -0.0064(18) -0.0075(17)
C5F 0.041(2) 0.0293(19) 0.040(2) 0.0081(16) -0.0144(16) 0.0044(16)
C6F 0.0313(17) 0.0297(17) 0.0248(16) 0.0061(13) -0.0073(13) 0.0112(14)
C100 0.037(2) 0.045(2) 0.080(3) 0.009(2) 0.011(2) 0.0072(19)
Cl10 0.0587(7) 0.0737(8) 0.1102(11) 0.0582(8) -0.0057(7) 0.0072(6)
C200 0.22(3) 0.137(19) 0.122(16) 0.060(14) 0.020(14) 0.13(2)
Cl20 0.0781(19) 0.0413(12) 0.0491(16) 0.0207(11) -0.0106(14) 0.0073(11)
C300 0.152(17) 0.183(17) 0.044(7) 0.046(10) 0.039(9) 0.120(16)
Cl30 0.111(2) 0.076(2) 0.075(3) 0.037(2) 0.055(2) 0.054(2)
C201 0.046(5) 0.050(5) 0.070(7) 0.010(5) -0.018(4) -0.017(4)
C301 0.292(19) 0.26(2) 0.048(7) -0.043(9) -0.066(9) 0.25(2)
Cl21 0.0770(19) 0.0439(12) 0.065(2) 0.0229(12) 0.0119(16) 0.0225(12)
Cl31 0.0588(14) 0.083(2) 0.0393(16) 0.0325(17) 0.0090(10) 0.0299(13)

loop_
_atom_type_symbol
_atom_type_description
_atom_type_scat_dispersion_real
_atom_type_scat_dispersion_imag
_atom_type_scat_source
C C 0.0033 0.0016 'International Tables Vol C Tables 4.2.6.8 and 6.1.1.4'
H H 0.0000 0.0000 'International Tables Vol C Tables 4.2.6.8 and 6.1.1.4'
N N 0.0061 0.0033 'International Tables Vol C Tables 4.2.6.8 and 6.1.1.4'
O O 0.0106 0.0060 'International Tables Vol C Tables 4.2.6.8 and 6.1.1.4'
P P 0.1023 0.0942 'International Tables Vol C Tables 4.2.6.8 and 6.1.1.4'
Cl Cl 0.1484 0.1585 'International Tables Vol C Tables 4.2.6.8 and 6.1.1.4'
Nd Nd -0.1943 3.0179 'International Tables Vol C Tables 4.2.6.8 and 6.1.1.4'

loop_
_geom_angle_atom_site_label_1
_geom_angle_atom_site_label_2
_geom_angle_atom_site_label_3
_geom_angle
_geom_angle_site_symmetry_1
_geom_angle_site_symmetry_3
_geom_angle_publ_flag
O2 Nd1 O3 81.87(7) . . ?
O2 Nd1 O1 84.26(7) . . ?
O3 Nd1 O1 88.07(7) . . ?
O2 Nd1 O12 126.51(7) . . ?
O3 Nd1 O12 80.16(7) . . ?
O1 Nd1 O12 144.27(7) . . ?
O2 Nd1 O31 144.94(6) . . ?
O3 Nd1 O31 128.89(6) . . ?
O1 Nd1 O31 80.99(7) . . ?
O12 Nd1 O31 80.60(7) . . ?
O2 Nd1 O21 82.98(7) . . ?
O3 Nd1 O21 141.86(7) . . ?
O1 Nd1 O21 124.87(6) . . ?
O12 Nd1 O21 81.21(7) . . ?
O31 Nd1 O21 79.79(7) . . ?
O2 Nd1 O11 76.50(7) . . ?
O3 Nd1 O11 73.43(7) . . ?
O1 Nd1 O11 154.84(7) . . ?
O12 Nd1 O11 50.12(7) . . ?
O31 Nd1 O11 123.88(7) . . ?
O21 Nd1 O11 69.05(6) . . ?
O2 Nd1 O22 75.41(6) . . ?
O3 Nd1 O22 152.61(6) . . ?
O1 Nd1 O22 74.76(6) . . ?
O12 Nd1 O22 125.89(7) . . ?
O31 Nd1 O22 70.08(6) . . ?
O21 Nd1 O22 50.12(6) . . ?
O11 Nd1 O22 114.86(6) . . ?
O2 Nd1 O32 152.37(7) . . ?
O3 Nd1 O32 79.03(6) . . ?
O1 Nd1 O32 75.35(7) . . ?
O12 Nd1 O32 69.35(7) . . ?
O31 Nd1 O32 49.87(6) . . ?
O21 Nd1 O32 124.01(7) . . ?
O11 Nd1 O32 116.23(7) . . ?
O22 Nd1 O32 115.71(6) . . ?
O2 Nd1 N10 101.29(7) . . ?
O3 Nd1 N10 72.36(7) . . ?
O1 Nd1 N10 158.47(7) . . ?
O12 Nd1 N10 25.25(7) . . ?
O31 Nd1 N10 104.07(8) . . ?
O21 Nd1 N10 76.63(7) . . ?
O11 Nd1 N10 25.23(7) . . ?
O22 Nd1 N10 126.75(6) . . ?
O32 Nd1 N10 91.77(7) . . ?
O2 Nd1 N20 76.69(7) . . ?
O3 Nd1 N20 156.15(7) . . ?
O1 Nd1 N20 99.94(6) . . ?
O12 Nd1 N20 104.37(7) . . ?
O31 Nd1 N20 74.81(6) . . ?
O21 Nd1 N20 25.00(6) . . ?
O11 Nd1 N20 91.33(7) . . ?
O22 Nd1 N20 25.20(6) . . ?
O32 Nd1 N20 124.67(7) . . ?
N10 Nd1 N20 101.59(7) . . ?
O2 Nd1 N30 158.88(7) . . ?
O3 Nd1 N30 103.97(7) . . ?
O1 Nd1 N30 75.78(6) . . ?
O12 Nd1 N30 74.61(7) . . ?
O31 Nd1 N30 24.98(6) . . ?
O21 Nd1 N30 102.70(7) . . ?
O11 Nd1 N30 124.59(6) . . ?
O22 Nd1 N30 92.50(6) . . ?
O32 Nd1 N30 24.94(6) . . ?
N10 Nd1 N30 99.82(7) . . ?
N20 Nd1 N30 99.78(7) . . ?
O1 P1 C1A 109.71(12) . . ?
O1 P1 C1B 111.87(12) . . ?
C1A P1 C1B 105.93(12) . . ?
O1 P1 C1 112.14(12) . . ?
C1A P1 C1 109.42(13) . . ?
C1B P1 C1 107.54(13) . . ?
O2 P2 C1D 111.08(12) . . ?
O2 P2 C1C 111.47(12) . . ?
C1D P2 C1C 107.55(13) . . ?
O2 P2 C2 110.38(12) . . ?
C1D P2 C2 108.74(13) . . ?
C1C P2 C2 107.48(13) . . ?
O3 P3 C1F 110.91(12) . . ?
O3 P3 C1E 112.08(13) . . ?
C1F P3 C1E 107.97(14) . . ?
O3 P3 C3 110.96(13) . . ?
C1F P3 C3 109.22(14) . . ?
C1E P3 C3 105.50(13) . . ?
P1 O1 Nd1 156.02(12) . . ?
P2 O2 Nd1 170.13(12) . . ?
P3 O3 Nd1 173.34(12) . . ?
N10 O11 Nd1 95.70(17) . . ?
N10 O12 Nd1 96.56(15) . . ?
N20 O21 Nd1 97.58(14) . . ?
N20 O22 Nd1 95.59(14) . . ?
N30 O31 Nd1 97.78(16) . . ?
N30 O32 Nd1 95.93(14) . . ?
O13 N10 O11 122.0(3) . . ?
O13 N10 O12 121.9(3) . . ?
O11 N10 O12 116.0(2) . . ?
O13 N10 Nd1 168.4(2) . . ?
O11 N10 Nd1 59.07(14) . . ?
O12 N10 Nd1 58.19(13) . . ?
O23 N20 O21 121.8(2) . . ?
O23 N20 O22 121.8(2) . . ?
O21 N20 O22 116.4(2) . . ?
O23 N20 Nd1 174.6(2) . . ?
O21 N20 Nd1 57.43(12) . . ?
O22 N20 Nd1 59.21(12) . . ?
O33 N30 O32 122.3(2) . . ?
O33 N30 O31 121.5(3) . . ?
O32 N30 O31 116.2(2) . . ?
O33 N30 Nd1 175.11(19) . . ?
O32 N30 Nd1 59.12(13) . . ?
O31 N30 Nd1 57.24(13) . . ?
C1 C1 P1 112.9(3) 2_576 . ?
C2 C2 P2 111.8(3) 2_566 . ?
C3 C3 P3 112.9(2) 2_577 . ?
C2A C1A C6A 119.4(3) . . ?
C2A C1A P1 121.5(2) . . ?
C6A C1A P1 119.0(2) . . ?
C3A C2A C1A 120.3(3) . . ?
C2A C3A C4A 120.1(3) . . ?
C5A C4A C3A 120.1(3) . . ?
C4A C5A C6A 120.3(3) . . ?
C5A C6A C1A 119.7(3) . . ?
C6B C1B C2B 119.3(3) . . ?
C6B C1B P1 122.5(2) . . ?
C2B C1B P1 118.2(2) . . ?
C1B C2B C3B 120.8(3) . . ?
C4B C3B C2B 119.9(3) . . ?
C3B C4B C5B 119.7(3) . . ?
C4B C5B C6B 120.8(4) . . ?
C1B C6B C5B 119.5(3) . . ?
C2C C1C C6C 119.1(3) . . ?
C2C C1C P2 120.5(2) . . ?
C6C C1C P2 120.3(2) . . ?
C1C C2C C3C 120.7(3) . . ?
C4C C3C C2C 120.2(3) . . ?
C3C C4C C5C 119.6(3) . . ?
C6C C5C C4C 120.6(4) . . ?
C5C C6C C1C 119.9(3) . . ?
C2D C1D C6D 119.6(3) . . ?
C2D C1D P2 119.1(2) . . ?
C6D C1D P2 121.2(2) . . ?
C3D C2D C1D 119.8(3) . . ?
C4D C3D C2D 120.2(4) . . ?
C3D C4D C5D 120.7(3) . . ?
C4D C5D C6D 119.9(3) . . ?
C5D C6D C1D 119.7(3) . . ?
C2E C1E C6E 119.5(3) . . ?
C2E C1E P3 120.8(2) . . ?
C6E C1E P3 119.7(2) . . ?
C3E C2E C1E 119.6(3) . . ?
C4E C3E C2E 121.0(4) . . ?
C3E C4E C5E 119.8(3) . . ?
C4E C5E C6E 119.7(3) . . ?
C5E C6E C1E 120.4(3) . . ?
C6F C1F C2F 119.8(3) . . ?
C6F C1F P3 122.2(2) . . ?
C2F C1F P3 118.0(2) . . ?
C3F C2F C1F 119.7(3) . . ?
C2F C3F C4F 120.0(4) . . ?
C5F C4F C3F 120.0(3) . . ?
C4F C5F C6F 120.5(3) . . ?
C5F C6F C1F 120.1(3) . . ?
C100 C100 Cl10 102.4(4) 2_466 . ?
C300 C200 Cl20 111.9(15) . . ?
C200 C300 Cl30 116.1(14) . . ?
C301 C201 Cl21 118.3(10) . . ?
C201 C301 Cl31 121.1(12) . . ?

loop_
_geom_bond_atom_site_label_1
_geom_bond_atom_site_label_2
_geom_bond_distance
_geom_bond_site_symmetry_2
_geom_bond_publ_flag
Nd1 O2 2.3517(19) . ?
Nd1 O3 2.3708(19) . ?
Nd1 O1 2.3857(18) . ?
Nd1 O12 2.543(2) . ?
Nd1 O31 2.548(2) . ?
Nd1 O21 2.5484(19) . ?
Nd1 O11 2.563(2) . ?
Nd1 O22 2.5876(19) . ?
Nd1 O32 2.590(2) . ?
Nd1 N10 2.973(2) . ?
Nd1 N20 2.998(2) . ?
Nd1 N30 3.001(2) . ?
P1 O1 1.511(2) . ?
P1 C1A 1.806(3) . ?
P1 C1B 1.813(3) . ?
P1 C1 1.816(3) . ?
P2 O2 1.510(2) . ?
P2 C1D 1.803(3) . ?
P2 C1C 1.803(3) . ?
P2 C2 1.807(3) . ?
P3 O3 1.511(2) . ?
P3 C1F 1.803(3) . ?
P3 C1E 1.803(3) . ?
P3 C3 1.805(3) . ?
O11 N10 1.274(3) . ?
O12 N10 1.277(3) . ?
O13 N10 1.224(3) . ?
O21 N20 1.278(3) . ?
O22 N20 1.282(3) . ?
O23 N20 1.221(3) . ?
O31 N30 1.279(3) . ?
O32 N30 1.273(3) . ?
O33 N30 1.225(3) . ?
C1 C1 1.552(5) 2_576 ?
C2 C2 1.538(5) 2_566 ?
C3 C3 1.539(6) 2_577 ?
C1A C2A 1.394(4) . ?
C1A C6A 1.398(4) . ?
C2A C3A 1.382(4) . ?
C3A C4A 1.389(5) . ?
C4A C5A 1.377(5) . ?
C5A C6A 1.394(4) . ?
C1B C6B 1.379(5) . ?
C1B C2B 1.384(4) . ?
C2B C3B 1.389(4) . ?
C3B C4B 1.370(5) . ?
C4B C5B 1.376(5) . ?
C5B C6B 1.399(5) . ?
C1C C2C 1.385(4) . ?
C1C C6C 1.394(5) . ?
C2C C3C 1.390(5) . ?
C3C C4C 1.374(5) . ?
C4C C5C 1.389(6) . ?
C5C C6C 1.387(5) . ?
C1D C2D 1.393(4) . ?
C1D C6D 1.399(4) . ?
C2D C3D 1.388(5) . ?
C3D C4D 1.379(6) . ?
C4D C5D 1.378(6) . ?
C5D C6D 1.394(5) . ?
C1E C2E 1.387(4) . ?
C1E C6E 1.394(4) . ?
C2E C3E 1.384(5) . ?
C3E C4E 1.378(6) . ?
C4E C5E 1.384(5) . ?
C5E C6E 1.387(5) . ?
C1F C6F 1.396(4) . ?
C1F C2F 1.399(4) . ?
C2F C3F 1.392(5) . ?
C3F C4F 1.396(6) . ?
C4F C5F 1.381(6) . ?
C5F C6F 1.383(5) . ?
C100 C100 1.475(9) 2_466 ?
C100 Cl10 1.865(6) . ?
C200 C300 1.31(2) . ?
C200 Cl20 1.807(12) . ?
C300 Cl30 1.835(11) . ?
C201 C301 1.294(18) . ?
C201 Cl21 1.759(10) . ?
C301 Cl31 1.769(9) . ?
